data_2021941
loop_
_publ_author_name
'Wang, Zhi-Xiang'
'Tian, Hai-Xin'
'Ding, Jian-Gang'
'Li, Bao-Long'
'Wu, Bing'

_publ_section_title
;
 A Co-MOF with a (4,4)-connected binodal two-dimensional topology:
 synthesis, structure and photocatalytic properties
;
_journal_coeditor_code OV3134
_journal_issue 1
_journal_name_full 'Acta Crystallographica Section C'
_journal_page_first 23
_journal_page_last 29
_journal_paper_doi 10.1107/S2053229619016097
_journal_volume 76
_journal_year 2020
_chemical_formula_iupac '[Co (C34 H24 N12) (H2 O1)2], C8 H4 O4, C8 H6 O4'
_chemical_formula_moiety 'C34 H28 Co N12 O2 +, C8 H4 O4 -, C8 H6 O4'
_chemical_formula_sum 'C50 H38 Co N12 O10'
_chemical_formula_weight 1025.85
_chemical_name_systematic
;Poly[[diaqua{\m~4~-1,1,2,2-tetrakis[4-(1<i>H</i>-1,2,4-triazol-1-yl)phenyl]ethylene-\k^4^<i>N</i>:<i>N</i>':<i>N</i>'':<i>N</i>'''}cobalt(II)]
benzene-1,4-dicarboxylic acid benzene-1,4-dicarboxylate]
;
_space_group_crystal_system triclinic
_space_group_IT_number 2
_space_group_name_Hall '-P 1'
_space_group_name_H-M_alt 'P -1'
_atom_sites_solution_hydrogens mixed
_atom_sites_solution_primary iterative
_audit_creation_method
;
Olex2 1.2-alpha
(compiled 2018.07.26 svn.r3523 for OlexSys, GUI svn.r5532)
;
_cell_angle_alpha 101.142(5)
_cell_angle_beta 95.336(5)
_cell_angle_gamma 99.286(6)
_cell_formula_units_Z 1
_cell_length_a 7.4985(5)
_cell_length_b 11.3099(7)
_cell_length_c 14.7152(7)
_cell_measurement_reflns_used 2513
_cell_measurement_temperature 120(2)
_cell_measurement_theta_max 26.4440
_cell_measurement_theta_min 3.5830
_cell_volume 1198.41(13)
_computing_cell_refinement
;
CrysAlis PRO (Agilent, 2013)
;
_computing_data_collection
;
CrysAlis PRO (Agilent, 2013)
;
_computing_data_reduction
;
CrysAlis PRO (Agilent, 2013)
;
_computing_molecular_graphics
;
DIAMOND (Brandenburg, 2010)
;
_computing_publication_material
;
<i>OLEX2</i> (Dolomanov <i>et al.</i>,  2009;
Bourhis <i>et al.</i>,  2015)
;
_computing_structure_refinement
;
SHELXL2014 (Sheldrick, 2015b)
;
_computing_structure_solution
;
SHELXT (Sheldrick, 2015a)
;
_diffrn_ambient_temperature 120.15
_diffrn_measured_fraction_theta_full 0.999
_diffrn_measured_fraction_theta_max 0.871
_diffrn_measurement_device_type 'Agilent Gemini Atlas'
_diffrn_measurement_method '\w scans'
_diffrn_radiation_type MoK\a
_diffrn_radiation_wavelength 0.71073
_diffrn_reflns_av_R_equivalents 0.0457
_diffrn_reflns_av_unetI/netI 0.0855
_diffrn_reflns_limit_h_max 10
_diffrn_reflns_limit_h_min -10
_diffrn_reflns_limit_k_max 15
_diffrn_reflns_limit_k_min -15
_diffrn_reflns_limit_l_max 20
_diffrn_reflns_limit_l_min -20
_diffrn_reflns_number 12432
_diffrn_reflns_theta_full 25.242
_diffrn_reflns_theta_max 30.264
_diffrn_reflns_theta_min 2.775
_diffrn_standards_decay_% 0
_diffrn_standards_interval_count 0
_diffrn_standards_interval_time 0
_diffrn_standards_number 0
_exptl_absorpt_coefficient_mu 0.431
_exptl_absorpt_correction_T_max 1.0000
_exptl_absorpt_correction_T_min 0.90937
_exptl_absorpt_correction_type multi-scan
_exptl_absorpt_process_details
;
(CrysAlis PRO; Agilent, 2013)
;
_exptl_crystal_colour pink
_exptl_crystal_density_diffrn 1.421
_exptl_crystal_description block
_exptl_crystal_F_000 529
_exptl_crystal_size_max 0.2
_exptl_crystal_size_mid 0.2
_exptl_crystal_size_min 0.15
_refine_diff_density_max 0.398
_refine_diff_density_min -0.451
_refine_ls_extinction_method none
_refine_ls_goodness_of_fit_ref 1.042
_refine_ls_hydrogen_treatment mixed
_refine_ls_matrix_type full
_refine_ls_number_parameters 338
_refine_ls_number_reflns 6239
_refine_ls_number_restraints 0
_refine_ls_restrained_S_all 1.042
_refine_ls_R_factor_all 0.1072
_refine_ls_R_factor_gt 0.0588
_refine_ls_shift/su_max 0.000
_refine_ls_shift/su_mean 0.000
_refine_ls_structure_factor_coef Fsqd
_refine_ls_weighting_details 'w=1/[\s^2^(Fo^2^)+(0.0470P)^2^+0.3015P] where P=(Fo^2^+2Fc^2^)/3'
_refine_ls_weighting_scheme calc
_refine_ls_wR_factor_gt 0.1124
_refine_ls_wR_factor_ref 0.1399
_reflns_number_gt 4045
_reflns_number_total 6239
_reflns_threshold_expression 'I > 2\s(I)'
_cod_data_source_file ov3134sup1.cif
_cod_data_source_block I
_cod_database_code 2021941
_shelx_space_group_comment
;
The symmetry employed for this shelxl refinement is uniquely defined
by the following loop, which should always be used as a source of
symmetry information in preference to the above space-group names.
They are only intended as comments.
;
_shelx_estimated_absorpt_t_min 0.919
_shelx_estimated_absorpt_t_max 0.938

loop_
_space_group_symop_operation_xyz
'x, y, z'
'-x, -y, -z'

loop_
_atom_site_type_symbol
_atom_site_label
_atom_site_fract_x
_atom_site_fract_y
_atom_site_fract_z
_atom_site_U_iso_or_equiv
_atom_site_adp_type
_atom_site_calc_flag
_atom_site_occupancy
Co Co1 0.500000 0.500000 1.000000 0.02323(14) Uani d 1
O O1 0.7562(3) 0.48623(17) 0.96466(14) 0.0299(4) Uani d 1
H H1A 0.805(4) 0.420(3) 0.9581(19) 0.036 Uiso d 1
H H1B 0.823(4) 0.539(3) 0.950(2) 0.036 Uiso d 1
N N1 0.3876(3) 0.39666(19) 0.86143(14) 0.0270(5) Uani d 1
N N2 0.3666(3) 0.2976(3) 0.71181(18) 0.0504(7) Uani d 1
N N3 0.1983(3) 0.2969(2) 0.73947(15) 0.0288(5) Uani d 1
N N4 -0.4736(4) 0.1445(2) 0.06599(16) 0.0403(6) Uani d 1
N N5 -0.5202(3) 0.33137(18) 0.04950(14) 0.0271(5) Uani d 1
N N6 -0.5016(3) 0.21281(19) 0.14890(15) 0.0292(5) Uani d 1
C C1 0.4742(4) 0.3585(3) 0.7875(2) 0.0428(8) Uani d 1
H H1 0.603126 0.374500 0.790238 0.051 Uiso calc 1
C C2 0.2145(4) 0.3572(2) 0.82803(18) 0.0314(6) Uani d 1
H H2 0.115307 0.369902 0.862178 0.038 Uiso calc 1
C C3 0.0385(4) 0.2358(2) 0.67655(18) 0.0290(6) Uani d 1
C C4 0.0539(4) 0.1903(3) 0.5845(2) 0.0523(9) Uani d 1
H H4 0.169340 0.200190 0.562342 0.063 Uiso calc 1
C C5 -0.1014(4) 0.1297(3) 0.5244(2) 0.0519(9) Uani d 1
H H5 -0.090979 0.100051 0.460530 0.062 Uiso calc 1
C C6 -0.2714(4) 0.1110(2) 0.55469(18) 0.0293(6) Uani d 1
C C7 -0.2814(4) 0.1609(3) 0.6475(2) 0.0386(7) Uani d 1
H H7 -0.396572 0.152992 0.669960 0.046 Uiso calc 1
C C8 -0.1280(4) 0.2216(3) 0.7083(2) 0.0390(7) Uani d 1
H H8 -0.138023 0.253514 0.771840 0.047 Uiso calc 1
C C9 -0.4369(4) 0.0428(2) 0.48935(17) 0.0279(6) Uani d 1
C C10 -0.4574(4) 0.0837(2) 0.39783(17) 0.0291(6) Uani d 1
C C11 -0.3684(4) 0.0380(3) 0.32330(19) 0.0394(7) Uani d 1
H H11 -0.296306 -0.022542 0.329143 0.047 Uiso calc 1
C C12 -0.3834(4) 0.0798(3) 0.24064(19) 0.0385(7) Uani d 1
H H12 -0.321500 0.048689 0.190352 0.046 Uiso calc 1
C C13 -0.4899(4) 0.1674(2) 0.23262(18) 0.0300(6) Uani d 1
C C14 -0.5802(4) 0.2131(3) 0.30529(19) 0.0389(7) Uani d 1
H H14 -0.654128 0.272608 0.299006 0.047 Uiso calc 1
C C15 -0.5618(4) 0.1712(3) 0.3878(2) 0.0380(7) Uani d 1
H H15 -0.622360 0.203429 0.438225 0.046 Uiso calc 1
C C16 -0.4874(4) 0.2193(2) 0.00915(19) 0.0350(7) Uani d 1
H H16 -0.475525 0.197144 -0.055345 0.042 Uiso calc 1
C C17 -0.5279(4) 0.3225(2) 0.13719(18) 0.0331(6) Uani d 1
H H17 -0.549374 0.385779 0.185305 0.040 Uiso calc 1
O O2 0.8859(3) 0.27876(16) 0.93588(13) 0.0333(4) Uani d 1
O O3 1.0160(3) 0.32976(16) 1.08342(12) 0.0361(5) Uani d 1
C C18 0.9566(4) 0.2518(2) 1.00816(18) 0.0286(6) Uani d 1
C C19 0.9776(4) 0.1212(2) 1.00430(18) 0.0278(6) Uani d 1
C C20 0.9343(4) 0.0355(2) 0.92069(19) 0.0347(7) Uani d 1
H H20 0.889140 0.059249 0.865792 0.042 Uiso calc 1
C C21 1.0436(4) 0.0840(2) 1.08338(19) 0.0351(7) Uani d 1
H H21 1.074023 0.141777 1.141152 0.042 Uiso calc 1
O O4 0.9262(4) 0.3823(3) 1.24903(17) 0.0802(9) Uani d 1
H H4A 0.957963 0.360272 1.196033 0.120 Uiso calc 1
O O5 1.2208(3) 0.4619(2) 1.28683(16) 0.0596(7) Uani d 1
C C22 1.0707(5) 0.4389(3) 1.3087(2) 0.0483(8) Uani d 1
C C23 1.0306(5) 0.4700(3) 1.4078(2) 0.0468(8) Uani d 1
C C24 0.8612(5) 0.4342(4) 1.4324(2) 0.0681(11) Uani d 1
H H24 0.764905 0.388995 1.386018 0.082 Uiso calc 1
C C25 1.1694(5) 0.5361(4) 1.4754(2) 0.0674(11) Uani d 1
H H25 1.286587 0.561388 1.458580 0.081 Uiso calc 1

loop_
_atom_site_aniso_label
_atom_site_aniso_U_11
_atom_site_aniso_U_22
_atom_site_aniso_U_33
_atom_site_aniso_U_12
_atom_site_aniso_U_13
_atom_site_aniso_U_23
Co1 0.0256(3) 0.0249(3) 0.0184(3) 0.0038(2) -0.0012(2) 0.00544(19)
O1 0.0275(11) 0.0241(10) 0.0397(11) 0.0067(8) 0.0060(9) 0.0084(9)
N1 0.0260(12) 0.0298(11) 0.0240(11) 0.0033(9) -0.0012(9) 0.0061(9)
N2 0.0250(14) 0.0735(19) 0.0378(15) 0.0033(13) -0.0001(11) -0.0176(14)
N3 0.0237(12) 0.0353(12) 0.0230(11) 0.0003(10) -0.0008(9) 0.0019(9)
N4 0.0603(17) 0.0340(13) 0.0314(13) 0.0163(12) 0.0129(12) 0.0092(11)
N5 0.0334(13) 0.0260(11) 0.0227(11) 0.0061(10) 0.0025(9) 0.0075(9)
N6 0.0367(13) 0.0288(11) 0.0240(11) 0.0081(10) 0.0011(10) 0.0097(9)
C1 0.0247(16) 0.061(2) 0.0335(16) 0.0051(14) 0.0021(13) -0.0104(15)
C2 0.0271(15) 0.0416(16) 0.0219(13) 0.0021(12) 0.0025(11) 0.0019(12)
C3 0.0278(15) 0.0326(14) 0.0225(13) 0.0013(11) -0.0010(11) 0.0013(11)
C4 0.0324(18) 0.084(3) 0.0282(16) -0.0082(16) 0.0063(14) -0.0034(16)
C5 0.0431(19) 0.076(2) 0.0229(15) -0.0121(17) 0.0018(14) -0.0021(15)
C6 0.0305(15) 0.0309(14) 0.0239(13) -0.0003(11) -0.0029(11) 0.0078(11)
C7 0.0290(16) 0.0468(17) 0.0350(16) 0.0043(13) 0.0027(13) -0.0004(14)
C8 0.0345(17) 0.0479(18) 0.0262(15) 0.0009(14) -0.0004(13) -0.0048(13)
C9 0.0293(15) 0.0304(14) 0.0211(13) 0.0017(11) -0.0055(11) 0.0059(11)
C10 0.0345(15) 0.0280(13) 0.0215(13) -0.0023(12) -0.0049(11) 0.0077(11)
C11 0.054(2) 0.0384(16) 0.0307(15) 0.0155(14) 0.0027(14) 0.0141(13)
C12 0.054(2) 0.0413(16) 0.0256(14) 0.0166(15) 0.0071(14) 0.0130(13)
C13 0.0336(15) 0.0305(14) 0.0268(14) 0.0045(12) -0.0024(12) 0.0126(11)
C14 0.0481(19) 0.0467(17) 0.0300(15) 0.0203(15) 0.0075(14) 0.0168(13)
C15 0.0430(18) 0.0454(17) 0.0306(15) 0.0128(14) 0.0069(13) 0.0148(13)
C16 0.0483(18) 0.0333(15) 0.0250(14) 0.0083(13) 0.0068(13) 0.0082(12)
C17 0.0465(18) 0.0291(14) 0.0250(14) 0.0100(13) 0.0034(13) 0.0069(11)
O2 0.0430(12) 0.0299(10) 0.0302(10) 0.0126(9) 0.0056(9) 0.0090(8)
O3 0.0533(13) 0.0269(10) 0.0250(10) 0.0025(9) 0.0062(9) 0.0014(8)
C18 0.0302(15) 0.0282(13) 0.0287(14) 0.0055(11) 0.0082(12) 0.0072(12)
C19 0.0283(14) 0.0244(13) 0.0305(14) 0.0045(11) 0.0026(11) 0.0056(11)
C20 0.0477(18) 0.0289(14) 0.0266(14) 0.0094(13) -0.0033(13) 0.0054(12)
C21 0.0459(18) 0.0287(14) 0.0257(14) 0.0061(13) -0.0025(13) -0.0023(11)
O4 0.0607(18) 0.125(3) 0.0341(14) -0.0125(17) 0.0099(13) -0.0105(15)
O5 0.0545(16) 0.0752(17) 0.0461(14) 0.0072(13) 0.0191(12) 0.0036(12)
C22 0.055(2) 0.053(2) 0.0367(18) 0.0097(17) 0.0125(17) 0.0059(15)
C23 0.047(2) 0.056(2) 0.0359(17) 0.0073(16) 0.0136(16) 0.0047(15)
C24 0.052(2) 0.099(3) 0.038(2) -0.009(2) 0.0070(18) -0.005(2)
C25 0.051(2) 0.098(3) 0.040(2) -0.012(2) 0.0140(18) -0.002(2)

loop_
_atom_type_symbol
_atom_type_description
_atom_type_scat_dispersion_real
_atom_type_scat_dispersion_imag
_atom_type_scat_source
C C 0.0033 0.0016 'International Tables Vol C Tables 4.2.6.8 and 6.1.1.4'
H H 0.0000 0.0000 'International Tables Vol C Tables 4.2.6.8 and 6.1.1.4'
Co Co 0.3494 0.9721 'International Tables Vol C Tables 4.2.6.8 and 6.1.1.4'
N N 0.0061 0.0033 'International Tables Vol C Tables 4.2.6.8 and 6.1.1.4'
O O 0.0106 0.0060 'International Tables Vol C Tables 4.2.6.8 and 6.1.1.4'

loop_
_geom_angle_atom_site_label_1
_geom_angle_atom_site_label_2
_geom_angle_atom_site_label_3
_geom_angle_site_symmetry_1
_geom_angle_site_symmetry_3
_geom_angle
_geom_angle_publ_flag
O1 Co1 O1 . 2_667 180.0 yes
O1 Co1 N1 2_667 2_667 88.59(8) yes
O1 Co1 N1 2_667 . 91.41(8) yes
O1 Co1 N1 . 2_667 91.41(8) yes
O1 Co1 N1 . . 88.59(8) yes
O1 Co1 N5 . 2_566 88.81(8) yes
O1 Co1 N5 2_667 1_656 88.81(8) yes
O1 Co1 N5 2_667 2_566 91.19(8) yes
O1 Co1 N5 . 1_656 91.19(8) yes
N1 Co1 N1 . 2_667 180.00(11) yes
N5 Co1 N1 2_566 . 90.30(8) yes
N5 Co1 N1 1_656 2_667 90.30(8) yes
N5 Co1 N1 2_566 2_667 89.70(8) yes
N5 Co1 N1 1_656 . 89.70(8) yes
N5 Co1 N5 2_566 1_656 180.0 yes
Co1 O1 H1A . . 126.3(19) no
Co1 O1 H1B . . 125(2) no
H1A O1 H1B . . 109(3) no
C1 N1 Co1 . . 129.51(18) no
C2 N1 Co1 . . 127.66(18) no
C2 N1 C1 . . 102.8(2) no
C1 N2 N3 . . 102.3(2) no
N2 N3 C3 . . 120.5(2) no
C2 N3 N2 . . 109.5(2) no
C2 N3 C3 . . 130.0(2) no
C16 N4 N6 . . 102.4(2) no
C16 N5 Co1 . 1_454 130.96(17) no
C17 N5 Co1 . 1_454 124.99(17) no
C17 N5 C16 . . 102.5(2) no
N4 N6 C13 . . 121.3(2) no
C17 N6 N4 . . 109.6(2) no
C17 N6 C13 . . 129.0(2) no
N1 C1 H1 . . 122.5 no
N2 C1 N1 . . 114.9(3) no
N2 C1 H1 . . 122.5 no
N1 C2 N3 . . 110.4(2) no
N1 C2 H2 . . 124.8 no
N3 C2 H2 . . 124.8 no
C4 C3 N3 . . 119.5(2) no
C8 C3 N3 . . 120.1(2) no
C8 C3 C4 . . 120.4(3) no
C3 C4 H4 . . 120.5 no
C3 C4 C5 . . 119.0(3) no
C5 C4 H4 . . 120.5 no
C4 C5 H5 . . 119.0 no
C6 C5 C4 . . 122.1(3) no
C6 C5 H5 . . 119.0 no
C5 C6 C7 . . 116.9(3) no
C5 C6 C9 . . 121.3(2) no
C7 C6 C9 . . 121.7(2) no
C6 C7 H7 . . 119.2 no
C8 C7 C6 . . 121.7(3) no
C8 C7 H7 . . 119.2 no
C3 C8 C7 . . 119.8(3) no
C3 C8 H8 . . 120.1 no
C7 C8 H8 . . 120.1 no
C6 C9 C10 . . 114.0(2) no
C9 C9 C6 2_456 . 124.0(3) no
C9 C9 C10 2_456 . 121.9(3) no
C11 C10 C9 . . 121.7(2) no
C15 C10 C9 . . 119.7(2) no
C15 C10 C11 . . 118.5(2) no
C10 C11 H11 . . 119.5 no
C12 C11 C10 . . 121.0(3) no
C12 C11 H11 . . 119.5 no
C11 C12 H12 . . 120.5 no
C13 C12 C11 . . 119.0(3) no
C13 C12 H12 . . 120.5 no
C12 C13 N6 . . 119.1(2) no
C14 C13 N6 . . 119.9(2) no
C14 C13 C12 . . 120.9(2) no
C13 C14 H14 . . 120.4 no
C13 C14 C15 . . 119.2(3) no
C15 C14 H14 . . 120.4 no
C10 C15 C14 . . 121.3(3) no
C10 C15 H15 . . 119.3 no
C14 C15 H15 . . 119.3 no
N4 C16 N5 . . 114.9(2) no
N4 C16 H16 . . 122.6 no
N5 C16 H16 . . 122.6 no
N5 C17 N6 . . 110.6(2) no
N5 C17 H17 . . 124.7 no
N6 C17 H17 . . 124.7 no
O2 C18 O3 . . 123.4(2) no
O2 C18 C19 . . 118.3(2) no
O3 C18 C19 . . 118.3(2) no
C20 C19 C18 . . 120.4(2) no
C20 C19 C21 . . 118.6(2) no
C21 C19 C18 . . 121.0(2) no
C19 C20 H20 . . 119.7 no
C21 C20 C19 2_757 . 120.5(3) no
C21 C20 H20 2_757 . 119.7 no
C19 C21 H21 . . 119.5 no
C20 C21 C19 2_757 . 120.9(2) no
C20 C21 H21 2_757 . 119.5 no
C22 O4 H4A . . 109.5 no
O4 C22 C23 . . 113.4(3) no
O5 C22 O4 . . 123.7(3) no
O5 C22 C23 . . 122.9(3) no
C24 C23 C22 . . 121.9(3) no
C24 C23 C25 . . 119.6(3) no
C25 C23 C22 . . 118.5(3) no
C23 C24 H24 . . 120.0 no
C23 C24 C25 . 2_768 120.0(3) no
C25 C24 H24 2_768 . 120.0 no
C23 C25 C24 . 2_768 120.4(3) no
C23 C25 H25 . . 119.8 no
C24 C25 H25 2_768 . 119.8 no

loop_
_geom_bond_atom_site_label_1
_geom_bond_atom_site_label_2
_geom_bond_site_symmetry_2
_geom_bond_distance
_geom_bond_publ_flag
Co1 O1 . 2.0585(18) yes
Co1 O1 2_667 2.0585(18) yes
Co1 N1 2_667 2.162(2) yes
Co1 N1 . 2.162(2) yes
Co1 N5 2_566 2.158(2) yes
Co1 N5 1_656 2.158(2) yes
O1 H1A . 0.88(3) no
O1 H1B . 0.80(3) no
N1 C1 . 1.353(3) no
N1 C2 . 1.318(3) no
N2 N3 . 1.361(3) no
N2 C1 . 1.313(4) no
N3 C2 . 1.334(3) no
N3 C3 . 1.432(3) no
N4 N6 . 1.366(3) no
N4 C16 . 1.308(3) no
N5 C16 . 1.363(3) no
N5 C17 . 1.319(3) no
N6 C13 . 1.424(3) no
N6 C17 . 1.327(3) no
C1 H1 . 0.9500 no
C2 H2 . 0.9500 no
C3 C4 . 1.376(4) no
C3 C8 . 1.369(4) no
C4 H4 . 0.9500 no
C4 C5 . 1.387(4) no
C5 H5 . 0.9500 no
C5 C6 . 1.387(4) no
C6 C7 . 1.387(4) no
C6 C9 . 1.497(4) no
C7 H7 . 0.9500 no
C7 C8 . 1.382(4) no
C8 H8 . 0.9500 no
C9 C9 2_456 1.345(5) no
C9 C10 . 1.509(3) no
C10 C11 . 1.394(4) no
C10 C15 . 1.378(4) no
C11 H11 . 0.9500 no
C11 C12 . 1.389(4) no
C12 H12 . 0.9500 no
C12 C13 . 1.384(4) no
C13 C14 . 1.380(4) no
C14 H14 . 0.9500 no
C14 C15 . 1.389(4) no
C15 H15 . 0.9500 no
C16 H16 . 0.9500 no
C17 H17 . 0.9500 no
O2 C18 . 1.256(3) no
O3 C18 . 1.268(3) no
C18 C19 . 1.501(3) no
C19 C20 . 1.386(4) no
C19 C21 . 1.387(4) no
C20 H20 . 0.9500 no
C20 C21 2_757 1.378(4) no
C21 H21 . 0.9500 no
O4 H4A . 0.8400 no
O4 C22 . 1.318(4) no
O5 C22 . 1.201(4) no
C22 C23 . 1.502(4) no
C23 C24 . 1.373(5) no
C23 C25 . 1.378(5) no
C24 H24 . 0.9500 no
C24 C25 2_768 1.383(5) no
C25 H25 . 0.9500 no

loop_
_geom_hbond_atom_site_label_D
_geom_hbond_atom_site_label_H
_geom_hbond_atom_site_label_A
_geom_hbond_site_symmetry_A
_geom_hbond_distance_DH
_geom_hbond_distance_HA
_geom_hbond_distance_DA
_geom_hbond_angle_DHA
_geom_hbond_publ_flag
O1 H1A O2 . 0.88(3) 1.78(3) 2.657(2) 174(3) yes
O1 H1B O3 2_767 0.80(3) 1.92(3) 2.720(3) 178(3) yes
C1 H1 O5 2_767 0.95 2.60 3.222(4) 123.5 yes
C2 H2 O2 1_455 0.95 2.32 3.153(3) 145.4 yes
C14 H14 O5 1_354 0.95 2.50 3.434(4) 166.7 yes
O4 H4A O3 . 0.84 1.74 2.573(3) 173.4 yes

_cod_database_fobs_code 2021941
